data_1512895
loop_
_publ_author_name
'Mark B. Bushuev'
'Yuri V. Gatilov'
'Elena B. Nikolaenkova'
'Vladimir G. Vasiliev'
'Viktor P. Krivopalov'

_publ_section_title
;
 Mono-, di-, tetra- and heptanuclear copper(II) complexes with
 4-(3,5-di-R-1H-pyrazol-1-yl)-6-methyl-2-(pyridin-2-yl)pyrimidines (R = H,
 Me): Syntheses, crystal structures and electrospray ionization mass
 spectrometry
;
_journal_name_full
;
Inorganica Chimica Acta
;
_journal_page_first 95
_journal_page_last 103
_journal_paper_doi 10.1016/j.ica.2012.10.018
_journal_volume 395
_journal_year 2013
_chemical_formula_moiety 'C13 H11 Cl2 Cu N5'
_chemical_formula_sum 'C13 H11 Cl2 Cu N5'
_chemical_formula_weight 371.71
_chemical_name_systematic
; 
 dichlorido(4-(1H-pyrazol-1-yl)-2-(pyridin-2-yl)-6-methylpyrimidine)copper 
;
_space_group_IT_number 14
_symmetry_cell_setting monoclinic
_symmetry_space_group_name_Hall '-P 2ybc'
_symmetry_space_group_name_H-M 'P 1 21/c 1'
_atom_sites_solution_hydrogens geom
_atom_sites_solution_primary direct
_atom_sites_solution_secondary difmap
_cell_angle_alpha 90.00
_cell_angle_beta 92.914(13)
_cell_angle_gamma 90.00
_cell_formula_units_Z 4
_cell_length_a 9.233(2)
_cell_length_b 9.310(3)
_cell_length_c 16.356(5)
_cell_measurement_reflns_used 927
_cell_measurement_temperature 150(2)
_cell_measurement_theta_max 25.06
_cell_measurement_theta_min 3.11
_cell_volume 1404.1(7)
_computing_cell_refinement 'Bruker SAINT'
_computing_data_collection 'Bruker APEX2'
_computing_data_reduction 'Bruker SAINT'
_computing_structure_refinement 'SHELXL-97 (Sheldrick, 2008)'
_computing_structure_solution 'SHELXS-97 (Sheldrick, 2008)'
_diffrn_ambient_temperature 150(2)
_diffrn_measured_fraction_theta_full 0.970
_diffrn_measured_fraction_theta_max 0.962
_diffrn_measurement_device_type 'Bruker APEX-II CCD'
_diffrn_measurement_method '\f and \w scans'
_diffrn_radiation_monochromator graphite
_diffrn_radiation_source 'fine-focus sealed tube'
_diffrn_radiation_type MoK\a
_diffrn_radiation_wavelength 0.71073
_diffrn_reflns_av_R_equivalents 0.0819
_diffrn_reflns_av_sigmaI/netI 0.1234
_diffrn_reflns_limit_h_max 10
_diffrn_reflns_limit_h_min -10
_diffrn_reflns_limit_k_max 6
_diffrn_reflns_limit_k_min -11
_diffrn_reflns_limit_l_max 19
_diffrn_reflns_limit_l_min -18
_diffrn_reflns_number 4048
_diffrn_reflns_theta_full 25.00
_diffrn_reflns_theta_max 25.27
_diffrn_reflns_theta_min 2.21
_exptl_absorpt_coefficient_mu 1.934
_exptl_absorpt_correction_T_max 0.7452
_exptl_absorpt_correction_T_min 0.3957
_exptl_absorpt_correction_type multi-scan
_exptl_absorpt_process_details SADABS-2008/1
_exptl_crystal_colour blue
_exptl_crystal_density_diffrn 1.758
_exptl_crystal_density_method 'not measured'
_exptl_crystal_description plate
_exptl_crystal_F_000 748
_exptl_crystal_size_max 0.19
_exptl_crystal_size_mid 0.09
_exptl_crystal_size_min 0.02
_refine_diff_density_max 0.702
_refine_diff_density_min -1.129
_refine_diff_density_rms 0.130
_refine_ls_extinction_method none
_refine_ls_goodness_of_fit_ref 1.014
_refine_ls_hydrogen_treatment constr
_refine_ls_matrix_type full
_refine_ls_number_parameters 191
_refine_ls_number_reflns 2447
_refine_ls_number_restraints 0
_refine_ls_restrained_S_all 1.014
_refine_ls_R_factor_all 0.1030
_refine_ls_R_factor_gt 0.0541
_refine_ls_shift/su_max 0.003
_refine_ls_shift/su_mean 0.000
_refine_ls_structure_factor_coef Fsqd
_refine_ls_weighting_details 'calc w=1/[\s^2^(Fo^2^)+(0.0356P)^2^+0.0000P] where P=(Fo^2^+2Fc^2^)/3'
_refine_ls_weighting_scheme calc
_refine_ls_wR_factor_gt 0.1065
_refine_ls_wR_factor_ref 0.1176
_reflns_number_gt 1446
_reflns_number_total 2447
_reflns_threshold_expression >2sigma(I)
_cod_data_source_file ICA-2013-395-95-103-2.cif
_cod_data_source_block 2_k176
_cod_original_cell_volume 1404.3(7)
_cod_original_sg_symbol_H-M 'P2(1)/c  '
_cod_database_code 1512895

loop_
_symmetry_equiv_pos_as_xyz
'x, y, z'
'-x, y+1/2, -z+1/2'
'-x, -y, -z'
'x, -y-1/2, z-1/2'

loop_
_atom_site_label
_atom_site_type_symbol
_atom_site_fract_x
_atom_site_fract_y
_atom_site_fract_z
_atom_site_U_iso_or_equiv
_atom_site_adp_type
_atom_site_occupancy
_atom_site_symmetry_multiplicity
_atom_site_calc_flag
_atom_site_refinement_flags
Cu1 Cu 0.21070(8) 0.13060(9) 0.62988(5) 0.0225(2) Uani 1 1 d .
Cl1 Cl 0.39184(16) 0.32204(17) 0.61381(10) 0.0266(4) Uani 1 1 d .
N1 N 0.1177(5) 0.0797(5) 0.3823(3) 0.0210(12) Uani 1 1 d .
C1 C 0.1211(6) 0.1174(7) 0.4596(4) 0.0208(14) Uani 1 1 d .
Cl2 Cl 0.15638(15) 0.13774(19) 0.75920(9) 0.0290(4) Uani 1 1 d .
N2 N 0.2107(5) 0.0596(6) 0.5177(3) 0.0218(12) Uani 1 1 d .
C2 C 0.2996(6) -0.0426(7) 0.4963(4) 0.0208(15) Uani 1 1 d .
N3 N 0.0397(5) 0.2449(6) 0.5742(3) 0.0208(12) Uani 1 1 d .
C3 C 0.3099(6) -0.0866(7) 0.4183(4) 0.0204(15) Uani 1 1 d .
H3 H 0.3762 -0.1591 0.4036 0.024 Uiso 1 1 calc R
N4 N 0.3792(5) -0.0973(5) 0.5654(3) 0.0216(13) Uani 1 1 d .
C4 C 0.2168(6) -0.0185(7) 0.3602(4) 0.0250(16) Uani 1 1 d .
N5 N 0.3506(5) -0.0389(6) 0.6387(3) 0.0229(12) Uani 1 1 d .
C5 C 0.2203(7) -0.0523(8) 0.2719(4) 0.0292(16) Uani 1 1 d .
H5A H 0.1242 -0.0847 0.2514 0.044 Uiso 1 1 calc R
H5B H 0.2914 -0.1284 0.2638 0.044 Uiso 1 1 calc R
H5C H 0.2477 0.0339 0.2419 0.044 Uiso 1 1 calc R
C6 C 0.0235(6) 0.2252(7) 0.4924(4) 0.0214(15) Uani 1 1 d .
C7 C -0.0761(6) 0.2999(7) 0.4434(4) 0.0259(16) Uani 1 1 d .
H7 H -0.0839 0.2851 0.3859 0.031 Uiso 1 1 calc R
C8 C -0.1634(7) 0.3959(7) 0.4804(4) 0.0311(18) Uani 1 1 d .
H8 H -0.2344 0.4480 0.4485 0.037 Uiso 1 1 calc R
C9 C -0.1489(7) 0.4173(7) 0.5625(5) 0.0346(18) Uani 1 1 d .
H9 H -0.2095 0.4837 0.5886 0.042 Uiso 1 1 calc R
C10 C -0.0447(6) 0.3408(7) 0.6071(4) 0.0257(16) Uani 1 1 d .
H10 H -0.0331 0.3580 0.6643 0.031 Uiso 1 1 calc R
C11 C 0.4311(6) -0.1136(8) 0.6940(4) 0.0282(16) Uani 1 1 d .
H11 H 0.4340 -0.0963 0.7513 0.034 Uiso 1 1 calc R
C12 C 0.5097(6) -0.2195(8) 0.6566(5) 0.0320(18) Uani 1 1 d .
H12 H 0.5753 -0.2856 0.6827 0.038 Uiso 1 1 calc R
C13 C 0.4739(6) -0.2100(7) 0.5734(4) 0.0252(16) Uani 1 1 d .
H13 H 0.5078 -0.2691 0.5311 0.030 Uiso 1 1 calc R

loop_
_atom_site_aniso_label
_atom_site_aniso_U_11
_atom_site_aniso_U_22
_atom_site_aniso_U_33
_atom_site_aniso_U_23
_atom_site_aniso_U_13
_atom_site_aniso_U_12
Cu1 0.0217(4) 0.0269(5) 0.0172(4) -0.0007(4) -0.0149(3) 0.0014(4)
Cl1 0.0243(8) 0.0303(9) 0.0238(9) -0.0002(7) -0.0123(7) -0.0019(7)
N1 0.022(3) 0.023(3) 0.017(3) -0.002(3) -0.009(2) -0.002(2)
C1 0.019(3) 0.018(3) 0.024(4) 0.003(3) -0.013(3) -0.006(3)
Cl2 0.0260(8) 0.0408(10) 0.0190(8) -0.0019(8) -0.0094(7) -0.0040(8)
N2 0.018(3) 0.023(3) 0.023(3) 0.002(3) -0.016(2) -0.001(2)
C2 0.010(3) 0.023(4) 0.027(4) 0.007(3) -0.010(3) -0.001(3)
N3 0.017(3) 0.024(3) 0.020(3) -0.001(3) -0.008(2) -0.004(2)
C3 0.018(3) 0.025(4) 0.017(4) -0.004(3) -0.010(3) -0.004(3)
N4 0.026(3) 0.027(3) 0.021(3) 0.006(3) -0.012(2) 0.003(2)
C4 0.020(3) 0.025(4) 0.029(4) -0.002(3) -0.014(3) -0.011(3)
N5 0.029(3) 0.019(3) 0.019(3) 0.000(3) -0.014(2) -0.001(2)
C5 0.029(3) 0.041(4) 0.017(4) -0.006(3) -0.013(3) 0.002(3)
C6 0.020(3) 0.021(4) 0.023(4) 0.002(3) -0.011(3) -0.004(3)
C7 0.028(3) 0.020(4) 0.029(4) 0.008(3) -0.016(3) -0.002(3)
C8 0.024(3) 0.026(4) 0.042(5) 0.004(4) -0.011(3) -0.001(3)
C9 0.029(4) 0.024(4) 0.051(5) 0.000(4) 0.001(4) -0.002(3)
C10 0.026(3) 0.023(4) 0.026(4) -0.004(3) -0.009(3) -0.006(3)
C11 0.029(3) 0.036(4) 0.018(4) 0.005(3) -0.015(3) -0.007(3)
C12 0.017(3) 0.032(4) 0.044(5) 0.013(4) -0.020(3) 0.003(3)
C13 0.018(3) 0.028(4) 0.029(4) -0.004(3) -0.007(3) 0.001(3)

loop_
_atom_type_symbol
_atom_type_description
_atom_type_scat_dispersion_real
_atom_type_scat_dispersion_imag
_atom_type_scat_source
C C 0.0033 0.0016 'International Tables Vol C Tables 4.2.6.8 and 6.1.1.4'
H H 0.0000 0.0000 'International Tables Vol C Tables 4.2.6.8 and 6.1.1.4'
N N 0.0061 0.0033 'International Tables Vol C Tables 4.2.6.8 and 6.1.1.4'
Cl Cl 0.1484 0.1585 'International Tables Vol C Tables 4.2.6.8 and 6.1.1.4'
Cu Cu 0.3201 1.2651 'International Tables Vol C Tables 4.2.6.8 and 6.1.1.4'

loop_
_geom_angle_atom_site_label_1
_geom_angle_atom_site_label_2
_geom_angle_atom_site_label_3
_geom_angle
N2 Cu1 N5 77.0(2)
N2 Cu1 N3 78.3(2)
N5 Cu1 N3 153.2(2)
N2 Cu1 Cl2 157.81(16)
N5 Cu1 Cl2 97.46(16)
N3 Cu1 Cl2 101.58(15)
N2 Cu1 Cl1 96.44(15)
N5 Cu1 Cl1 97.82(15)
N3 Cu1 Cl1 95.02(14)
Cl2 Cu1 Cl1 105.64(7)
C1 N1 C4 117.0(5)
N1 C1 N2 124.1(6)
N1 C1 C6 123.4(5)
N2 C1 C6 112.5(6)
C2 N2 C1 118.2(6)
C2 N2 Cu1 121.7(4)
C1 N2 Cu1 120.1(4)
N2 C2 C3 123.1(6)
N2 C2 N4 110.8(6)
C3 C2 N4 126.1(6)
C10 N3 C6 117.2(5)
C10 N3 Cu1 128.4(4)
C6 N3 Cu1 114.1(4)
C2 C3 C4 115.7(6)
C2 C3 H3 122.1
C4 C3 H3 122.1
N5 N4 C13 112.1(5)
N5 N4 C2 116.5(5)
C13 N4 C2 131.1(6)
N1 C4 C3 121.6(6)
N1 C4 C5 116.9(6)
C3 C4 C5 121.5(6)
C11 N5 N4 105.2(5)
C11 N5 Cu1 141.2(5)
N4 N5 Cu1 113.6(4)
C4 C5 H5A 109.5
C4 C5 H5B 109.5
H5A C5 H5B 109.5
C4 C5 H5C 109.5
H5A C5 H5C 109.5
H5B C5 H5C 109.5
N3 C6 C7 123.0(6)
N3 C6 C1 114.5(5)
C7 C6 C1 122.5(6)
C8 C7 C6 117.8(7)
C8 C7 H7 121.1
C6 C7 H7 121.1
C7 C8 C9 120.2(6)
C7 C8 H8 119.9
C9 C8 H8 119.9
C10 C9 C8 118.7(6)
C10 C9 H9 120.7
C8 C9 H9 120.7
N3 C10 C9 123.1(6)
N3 C10 H10 118.4
C9 C10 H10 118.4
N5 C11 C12 110.9(6)
N5 C11 H11 124.5
C12 C11 H11 124.5
C13 C12 C11 106.5(6)
C13 C12 H12 126.8
C11 C12 H12 126.8
N4 C13 C12 105.2(6)
N4 C13 H13 127.4
C12 C13 H13 127.4

loop_
_geom_bond_atom_site_label_1
_geom_bond_atom_site_label_2
_geom_bond_distance
Cu1 N2 1.950(5)
Cu1 N5 2.039(5)
Cu1 N3 2.075(5)
Cu1 Cl2 2.1995(18)
Cu1 Cl1 2.4675(18)
N1 C1 1.311(7)
N1 C4 1.355(8)
C1 N2 1.341(7)
C1 C6 1.468(9)
N2 C2 1.316(8)
C2 C3 1.348(9)
C2 N4 1.412(7)
N3 C10 1.318(8)
N3 C6 1.352(8)
C3 C4 1.400(8)
C3 H3 0.9500
N4 N5 1.355(7)
N4 C13 1.368(8)
C4 C5 1.481(9)
N5 C11 1.336(8)
C5 H5A 0.9800
C5 H5B 0.9800
C5 H5C 0.9800
C6 C7 1.377(8)
C7 C8 1.365(9)
C7 H7 0.9500
C8 C9 1.358(10)
C8 H8 0.9500
C9 C10 1.376(9)
C9 H9 0.9500
C10 H10 0.9500
C11 C12 1.386(10)
C11 H11 0.9500
C12 C13 1.386(9)
C12 H12 0.9500
C13 H13 0.9500
